data_4065807
loop_
_publ_author_name
'Latreche, Sa\"ida'
'Schaper, Frank'

_publ_section_title
;
 Chromium(III) Bis(diketiminate) Complexes
;
_journal_issue 9
_journal_name_full Organometallics
_journal_page_first 2180
_journal_paper_doi 10.1021/om100144y
_journal_volume 29
_journal_year 2010
_chemical_compound_source 'Synthesized by the authors. See text'
_chemical_formula_moiety 'C46 H58 Cl2 Cr Li N4 O2'
_chemical_formula_sum 'C46 H58 Cl2 Cr Li N4 O2'
_chemical_formula_weight 828.80
_chemical_name_systematic
; 
 ? 
;
_space_group_IT_number 14
_symmetry_cell_setting monoclinic
_symmetry_space_group_name_Hall '-P 2ybc'
_symmetry_space_group_name_H-M 'P 1 21/c 1'
_atom_sites_solution_hydrogens geom
_atom_sites_solution_primary direct
_atom_sites_solution_secondary difmap
_audit_creation_method SHELXL-97
_cell_angle_alpha 90
_cell_angle_beta 110.141(6)
_cell_angle_gamma 90
_cell_formula_units_Z 4
_cell_length_a 13.9280(18)
_cell_length_b 29.976(4)
_cell_length_c 11.3571(13)
_cell_measurement_reflns_used 22992
_cell_measurement_temperature 150
_cell_measurement_theta_max 67.01
_cell_measurement_theta_min 2.95
_cell_volume 4451.7(10)
_computing_cell_refinement 'SAINT V7.34A(Bruker AXS, 2007)'
_computing_data_collection 'APEX2  (Bruker AXS, 2008)'
_computing_data_reduction 'SAINT V7.34A(Bruker AXS, 2007)'
_computing_molecular_graphics 'SHELXTL v6.12 (Bruker AXS, 2001)'
_computing_publication_material 'UdMX (Maris, 2004)'
_computing_structure_refinement 'SHELXL97 (Sheldrick, 2008)'
_computing_structure_solution 'SHELXS-97 (Sheldrick, 2008)'
_diffrn_ambient_temperature 150
_diffrn_detector_area_resol_mean 8.3
_diffrn_measured_fraction_theta_full 0.994
_diffrn_measured_fraction_theta_max 0.994
_diffrn_measurement_device_type 'Bruker Microstar'
_diffrn_measurement_method \w
_diffrn_radiation_monochromator 'Helios optics'
_diffrn_radiation_source 'Rotating Anode'
_diffrn_radiation_type CuK\a
_diffrn_radiation_wavelength 1.54178
_diffrn_reflns_av_R_equivalents 0.052
_diffrn_reflns_av_sigmaI/netI 0.0252
_diffrn_reflns_limit_h_max 15
_diffrn_reflns_limit_h_min -16
_diffrn_reflns_limit_k_max 35
_diffrn_reflns_limit_k_min -35
_diffrn_reflns_limit_l_max 13
_diffrn_reflns_limit_l_min -12
_diffrn_reflns_number 61562
_diffrn_reflns_theta_full 67.58
_diffrn_reflns_theta_max 67.58
_diffrn_reflns_theta_min 2.95
_exptl_absorpt_coefficient_mu 3.528
_exptl_absorpt_correction_T_max 0.7541
_exptl_absorpt_correction_T_min 0.4472
_exptl_absorpt_correction_type multi-scan
_exptl_absorpt_process_details 'Sadabs (Sheldrick, 1996)'
_exptl_crystal_colour brown
_exptl_crystal_density_diffrn 1.237
_exptl_crystal_density_method 'not measured'
_exptl_crystal_description needle
_exptl_crystal_F_000 1756
_exptl_crystal_size_max 0.16
_exptl_crystal_size_mid 0.10
_exptl_crystal_size_min 0.08
_refine_diff_density_max 0.615
_refine_diff_density_min -0.444
_refine_diff_density_rms 0.067
_refine_ls_extinction_method none
_refine_ls_goodness_of_fit_ref 0.954
_refine_ls_hydrogen_treatment constr
_refine_ls_matrix_type full
_refine_ls_number_parameters 496
_refine_ls_number_reflns 7990
_refine_ls_number_restraints 199
_refine_ls_restrained_S_all 1.019
_refine_ls_R_factor_all 0.0694
_refine_ls_R_factor_gt 0.0604
_refine_ls_shift/su_max 0.001
_refine_ls_shift/su_mean 0.000
_refine_ls_structure_factor_coef Fsqd
_refine_ls_weighting_details 'calc w=1/[\s^2^(Fo^2^)+(0.1223P)^2^+3.8490P] where P=(Fo^2^+2Fc^2^)/3'
_refine_ls_weighting_scheme calc
_refine_ls_wR_factor_gt 0.1728
_refine_ls_wR_factor_ref 0.1812
_reflns_number_gt 6705
_reflns_number_total 7990
_reflns_threshold_expression I>2\s(I)
_cod_data_source_file om100144y_si_001.cif
_cod_data_source_block saida33
_cod_depositor_comments
;
The following automatic conversions were performed:

'_symmetry_cell_setting' value 'Monoclinic' changed to 'monoclinic'
according to /home/saulius/struct/CIF-dictionaries/cif_core.dic
dictionary named 'cif_core.dic' version 2.4.1 from
2010-06-29.

'_geom_bond_publ_flag' value 'Y' changed to 'y'
according to /home/saulius/struct/CIF-dictionaries/cif_core.dic
dictionary named 'cif_core.dic' version 2.4.1 from 2010-06-29 (80
times).

'_geom_angle_publ_flag' value 'Y' changed to 'y' according
to /home/saulius/struct/CIF-dictionaries/cif_core.dic dictionary
named 'cif_core.dic' version 2.4.1 from 2010-06-29 (127
times).

'_geom_torsion_publ_flag' value 'Y' changed to 'y' according
to /home/saulius/struct/CIF-dictionaries/cif_core.dic dictionary
named 'cif_core.dic' version 2.4.1 from 2010-06-29 (199 times).

Automatic conversion script
Id: cif_fix_values 1715 2011-07-08 13:25:40Z adriana 
;
_cod_original_cell_volume 4451.6(9)
_cod_original_sg_symbol_H-M P21/c
_cod_database_code 4065807

loop_
_symmetry_equiv_pos_as_xyz
'x, y, z'
'-x, y+1/2, -z+1/2'
'-x, -y, -z'
'x, -y-1/2, z-1/2'

loop_
_atom_site_label
_atom_site_type_symbol
_atom_site_fract_x
_atom_site_fract_y
_atom_site_fract_z
_atom_site_U_iso_or_equiv
_atom_site_adp_type
_atom_site_occupancy
_atom_site_symmetry_multiplicity
_atom_site_calc_flag
_atom_site_refinement_flags
_atom_site_disorder_assembly
_atom_site_disorder_group
Cr1 Cr 0.22031(4) 0.105952(17) 0.79607(4) 0.03750(17) Uani 1 1 d . . .
Cl1 Cl 0.24767(6) 0.15155(3) 0.98175(7) 0.0473(2) Uani 1 1 d . . .
Cl2 Cl 0.15288(7) 0.17181(3) 0.67149(7) 0.0507(2) Uani 1 1 d . . .
N1 N 0.2803(2) 0.05274(9) 0.9061(2) 0.0418(6) Uani 1 1 d . B .
N2 N 0.3677(2) 0.11707(10) 0.8012(2) 0.0458(6) Uani 1 1 d . . .
N3 N 0.1917(2) 0.07019(9) 0.6373(2) 0.0423(6) Uani 1 1 d . . .
N4 N 0.0759(2) 0.08708(9) 0.7866(2) 0.0425(6) Uani 1 1 d . . .
O1 O 0.2827(3) 0.25944(10) 0.8630(3) 0.0713(8) Uani 1 1 d . . .
O2 O 0.0749(3) 0.23869(11) 0.8954(4) 0.0937(11) Uani 1 1 d . E .
Li1 Li 0.1851(6) 0.2124(2) 0.8551(6) 0.0614(16) Uani 1 1 d . . .
C1 C 0.3539(4) -0.02273(13) 0.9229(4) 0.0638(10) Uani 1 1 d . . .
H1A H 0.2868 -0.0373 0.8929 0.096 Uiso 1 1 calc R . .
H1B H 0.3810 -0.0233 1.0148 0.096 Uiso 1 1 calc R . .
H1C H 0.4009 -0.0386 0.8901 0.096 Uiso 1 1 calc R . .
C2 C 0.3432(3) 0.02513(12) 0.8780(3) 0.0498(8) Uani 1 1 d . . .
C3 C 0.4035(3) 0.03877(13) 0.8083(3) 0.0540(9) Uani 1 1 d . . .
H3A H 0.4333 0.0161 0.7735 0.065 Uiso 1 1 calc R . .
C4 C 0.4236(3) 0.08324(14) 0.7854(3) 0.0520(9) Uani 1 1 d . . .
C5 C 0.5144(3) 0.09067(18) 0.7443(4) 0.0728(12) Uani 1 1 d . . .
H5A H 0.4943 0.1097 0.6696 0.109 Uiso 1 1 calc R . .
H5B H 0.5387 0.0619 0.7245 0.109 Uiso 1 1 calc R . .
H5C H 0.5693 0.1052 0.8120 0.109 Uiso 1 1 calc R . .
C11 C 0.1723(3) -0.00442(13) 0.5421(3) 0.0598(10) Uani 1 1 d . . .
H11A H 0.1487 0.0076 0.4566 0.090 Uiso 1 1 calc R . .
H11B H 0.1351 -0.0320 0.5440 0.090 Uiso 1 1 calc R . .
H11C H 0.2457 -0.0108 0.5685 0.090 Uiso 1 1 calc R . .
C12 C 0.1528(3) 0.02927(11) 0.6300(3) 0.0463(8) Uani 1 1 d . . .
C13 C 0.0937(3) 0.01606(11) 0.7004(3) 0.0499(8) Uani 1 1 d . . .
H13A H 0.0836 -0.0151 0.7068 0.060 Uiso 1 1 calc R . .
C14 C 0.0477(3) 0.04463(12) 0.7628(3) 0.0482(8) Uani 1 1 d . . .
C15 C -0.0366(3) 0.02545(14) 0.8017(4) 0.0619(10) Uani 1 1 d . . .
H15A H -0.0216 0.0308 0.8914 0.093 Uiso 1 1 calc R . .
H15B H -0.0416 -0.0067 0.7854 0.093 Uiso 1 1 calc R . .
H15C H -0.1016 0.0398 0.7536 0.093 Uiso 1 1 calc R . .
C20 C 0.2413(3) 0.03983(13) 1.0058(3) 0.0501(8) Uani 1 1 d D . .
H20A H 0.2180 0.0084 0.9943 0.060 Uiso 1 1 calc R A 1
H20B H 0.1823 0.0589 1.0024 0.060 Uiso 1 1 calc R A 1
C21A C 0.3312(6) 0.0456(3) 1.1394(6) 0.0377(19) Uiso 0.518(11) 1 d PDU B 1
C22A C 0.4157(6) 0.0708(3) 1.1604(7) 0.0444(19) Uiso 0.518(11) 1 d PDU B 1
H22A H 0.4262 0.0857 1.0920 0.053 Uiso 0.518(11) 1 calc PR B 1
C23A C 0.4880(7) 0.0756(3) 1.2805(7) 0.055(2) Uiso 0.518(11) 1 d PDU B 1
H23A H 0.5471 0.0933 1.2924 0.066 Uiso 0.518(11) 1 calc PR B 1
C24A C 0.4745(7) 0.0548(3) 1.3813(7) 0.054(2) Uiso 0.518(11) 1 d PDU B 1
H24A H 0.5216 0.0599 1.4635 0.065 Uiso 0.518(11) 1 calc PR B 1
C25A C 0.3885(7) 0.0254(3) 1.3625(6) 0.0418(18) Uiso 0.518(11) 1 d PDU B 1
H25A H 0.3805 0.0085 1.4294 0.050 Uiso 0.518(11) 1 calc PR B 1
C26A C 0.3177(6) 0.0230(3) 1.2404(6) 0.0490(19) Uiso 0.518(11) 1 d PDU B 1
H26A H 0.2581 0.0053 1.2255 0.059 Uiso 0.518(11) 1 calc PR B 1
C21B C 0.3091(6) 0.0349(3) 1.1327(6) 0.037(2) Uiso 0.482(11) 1 d PDU B 2
C22B C 0.3910(7) 0.0634(3) 1.1734(7) 0.050(2) Uiso 0.482(11) 1 d PDU B 2
H22B H 0.4035 0.0829 1.1144 0.060 Uiso 0.482(11) 1 calc PR B 2
C23B C 0.4561(8) 0.0649(3) 1.2964(7) 0.058(2) Uiso 0.482(11) 1 d PDU B 2
H23C H 0.5141 0.0839 1.3206 0.069 Uiso 0.482(11) 1 calc PR B 2
C24B C 0.4358(7) 0.0389(3) 1.3809(6) 0.0410(19) Uiso 0.482(11) 1 d PDU B 2
H24B H 0.4751 0.0418 1.4675 0.049 Uiso 0.482(11) 1 calc PR B 2
C25B C 0.3540(7) 0.0065(3) 1.3401(7) 0.055(2) Uiso 0.482(11) 1 d PDU B 2
H25B H 0.3430 -0.0140 1.3980 0.065 Uiso 0.482(11) 1 calc PR B 2
C26B C 0.2930(6) 0.0060(3) 1.2172(7) 0.0466(19) Uiso 0.482(11) 1 d PDU B 2
H26B H 0.2384 -0.0149 1.1897 0.056 Uiso 0.482(11) 1 calc PR B 2
C30 C 0.4053(3) 0.16244(13) 0.7955(3) 0.0556(9) Uani 1 1 d D C .
H30A H 0.3501 0.1836 0.7932 0.067 Uiso 1 1 calc R . .
H30B H 0.4179 0.1656 0.7152 0.067 Uiso 1 1 calc R . .
C31 C 0.5006(3) 0.17646(18) 0.8996(4) 0.0791(13) Uani 1 1 d D . .
C32A C 0.5104(6) 0.1723(3) 1.0225(6) 0.071(2) Uiso 0.616(11) 1 d PDU C 1
H32A H 0.4596 0.1565 1.0441 0.085 Uiso 0.616(11) 1 calc PR C 1
C33A C 0.5940(7) 0.1908(4) 1.1183(9) 0.101(3) Uiso 0.616(11) 1 d PD C 1
H33A H 0.6064 0.1838 1.2038 0.121 Uiso 0.616(11) 1 calc PR C 1
C34A C 0.6576(8) 0.2195(4) 1.0846(9) 0.103(3) Uiso 0.616(11) 1 d PDU C 1
H34A H 0.7126 0.2330 1.1492 0.124 Uiso 0.616(11) 1 calc PR C 1
C35A C 0.6450(9) 0.2294(4) 0.9602(9) 0.108(4) Uiso 0.616(11) 1 d PDU C 1
H35B H 0.6826 0.2523 0.9379 0.130 Uiso 0.616(11) 1 calc PR C 1
C36A C 0.5712(7) 0.2027(4) 0.8688(9) 0.094(4) Uiso 0.616(11) 1 d PDU C 1
H36A H 0.5703 0.2028 0.7847 0.112 Uiso 0.616(11) 1 calc PR C 1
C32B C 0.5343(10) 0.1489(5) 1.0097(10) 0.091(4) Uiso 0.384(11) 1 d PDU C 2
H32B H 0.4952 0.1233 1.0132 0.109 Uiso 0.384(11) 1 calc PR C 2
C33B C 0.6227(14) 0.1583(8) 1.1124(17) 0.154(9) Uiso 0.384(11) 1 d PD C 2
H33B H 0.6382 0.1445 1.1920 0.185 Uiso 0.384(11) 1 calc PR C 2
C34B C 0.6856(17) 0.1901(9) 1.0861(19) 0.168(9) Uiso 0.384(11) 1 d PDU C 2
H34B H 0.7477 0.1980 1.1504 0.202 Uiso 0.384(11) 1 calc PR C 2
C35B C 0.6614(12) 0.2107(9) 0.9703(16) 0.137(8) Uiso 0.384(11) 1 d PDU C 2
H35A H 0.7149 0.2258 0.9527 0.164 Uiso 0.384(11) 1 calc PR C 2
C36B C 0.5607(3) 0.21116(12) 0.8736(3) 0.084(6) Uiso 0.384(11) 1 d PDU C 2
H36B H 0.5385 0.2312 0.8046 0.101 Uiso 0.384(11) 1 calc PR C 2
C40 C 0.2286(3) 0.08554(12) 0.5388(3) 0.0470(8) Uani 1 1 d . . .
H40A H 0.2760 0.0629 0.5266 0.056 Uiso 1 1 calc R . .
H40B H 0.2681 0.1134 0.5672 0.056 Uiso 1 1 calc R . .
C41 C 0.1450(3) 0.09437(11) 0.4128(3) 0.0444(7) Uani 1 1 d . . .
C42 C 0.1730(3) 0.10311(12) 0.3090(3) 0.0534(9) Uani 1 1 d . . .
H42A H 0.2431 0.1024 0.3168 0.064 Uiso 1 1 calc R . .
C43 C 0.0996(3) 0.11286(13) 0.1942(3) 0.0586(9) Uani 1 1 d . . .
H43A H 0.1198 0.1192 0.1242 0.070 Uiso 1 1 calc R . .
C44 C -0.0020(3) 0.11350(13) 0.1805(3) 0.0590(10) Uani 1 1 d . . .
H44A H -0.0520 0.1203 0.1014 0.071 Uiso 1 1 calc R . .
C45 C -0.0314(3) 0.10428(13) 0.2820(4) 0.0572(9) Uani 1 1 d . . .
H45A H -0.1017 0.1045 0.2732 0.069 Uiso 1 1 calc R . .
C46 C 0.0430(3) 0.09467(12) 0.3981(3) 0.0513(8) Uani 1 1 d . . .
H46A H 0.0226 0.0882 0.4680 0.062 Uiso 1 1 calc R . .
C50 C 0.0093(3) 0.11690(13) 0.8263(3) 0.0516(8) Uani 1 1 d . . .
H50A H 0.0454 0.1456 0.8532 0.062 Uiso 1 1 calc R . .
H50B H -0.0018 0.1036 0.9004 0.062 Uiso 1 1 calc R . .
C51 C -0.0945(3) 0.12653(13) 0.7279(3) 0.0532(8) Uani 1 1 d . . .
C52 C -0.1080(3) 0.13004(19) 0.6026(4) 0.0771(13) Uani 1 1 d . . .
H52A H -0.0509 0.1261 0.5760 0.093 Uiso 1 1 calc R . .
C53 C -0.2026(4) 0.1392(2) 0.5144(5) 0.0913(16) Uani 1 1 d . . .
H53A H -0.2104 0.1397 0.4279 0.110 Uiso 1 1 calc R . .
C54 C -0.2841(4) 0.1475(2) 0.5496(6) 0.0954(17) Uani 1 1 d . . .
H54A H -0.3486 0.1546 0.4888 0.115 Uiso 1 1 calc R . .
C55 C -0.2726(4) 0.1454(3) 0.6725(7) 0.123(3) Uani 1 1 d . . .
H55A H -0.3294 0.1514 0.6982 0.148 Uiso 1 1 calc R . .
C56 C -0.1780(4) 0.1345(2) 0.7626(5) 0.0983(19) Uani 1 1 d . . .
H56A H -0.1716 0.1327 0.8484 0.118 Uiso 1 1 calc R . .
C60 C 0.2900(4) 0.28525(15) 0.7620(4) 0.0710(11) Uani 1 1 d . . .
H60A H 0.2338 0.3074 0.7354 0.085 Uiso 1 1 calc R . .
H60B H 0.2845 0.2657 0.6896 0.085 Uiso 1 1 calc R . .
C61 C 0.3891(4) 0.3080(2) 0.8046(5) 0.0886(15) Uani 1 1 d . . .
H61A H 0.3840 0.3380 0.7664 0.106 Uiso 1 1 calc R . .
H61B H 0.4414 0.2904 0.7840 0.106 Uiso 1 1 calc R . .
C62 C 0.4145(5) 0.3112(2) 0.9464(5) 0.1054(19) Uani 1 1 d . . .
H62A H 0.4862 0.3023 0.9915 0.127 Uiso 1 1 calc R . .
H62B H 0.4042 0.3420 0.9711 0.127 Uiso 1 1 calc R . .
C63 C 0.3415(5) 0.2795(2) 0.9753(5) 0.105(2) Uani 1 1 d . . .
H63A H 0.3800 0.2566 1.0360 0.126 Uiso 1 1 calc R . .
H63B H 0.2970 0.2959 1.0122 0.126 Uiso 1 1 calc R . .
C70 C 0.0303(6) 0.2778(3) 0.8372(7) 0.126(3) Uani 1 1 d D . .
H70A H 0.0390 0.2820 0.7550 0.151 Uiso 1 1 calc R D 1
H70B H 0.0562 0.3043 0.8907 0.151 Uiso 1 1 calc R D 1
C71A C -0.0779(11) 0.2669(8) 0.8239(15) 0.158(7) Uiso 0.57(2) 1 d PDU E 1
H71A H -0.1049 0.2420 0.7645 0.190 Uiso 0.57(2) 1 calc PR E 1
H71B H -0.1232 0.2931 0.7960 0.190 Uiso 0.57(2) 1 calc PR E 1
C72A C -0.0655(9) 0.2532(5) 0.9610(13) 0.106(4) Uiso 0.57(2) 1 d PDU E 1
H72A H -0.0597 0.2794 1.0160 0.128 Uiso 0.57(2) 1 calc PR E 1
H72B H -0.1218 0.2337 0.9644 0.128 Uiso 0.57(2) 1 calc PR E 1
C71B C -0.0623(9) 0.2882(4) 0.8739(14) 0.084(5) Uiso 0.43(2) 1 d PDU E 2
H71C H -0.1217 0.2977 0.8009 0.100 Uiso 0.43(2) 1 calc PR E 2
H71D H -0.0471 0.3111 0.9404 0.100 Uiso 0.43(2) 1 calc PR E 2
C72B C -0.0790(11) 0.2418(7) 0.922(2) 0.138(8) Uiso 0.43(2) 1 d PDU E 2
H72C H -0.1183 0.2436 0.9800 0.166 Uiso 0.43(2) 1 calc PR E 2
H72D H -0.1135 0.2211 0.8527 0.166 Uiso 0.43(2) 1 calc PR E 2
C73 C 0.0338(4) 0.22844(17) 0.9916(5) 0.0807(13) Uani 1 1 d D . .
H73A H 0.0819 0.2379 1.0745 0.097 Uiso 1 1 calc R E 1
H73B H 0.0222 0.1959 0.9942 0.097 Uiso 1 1 calc R E 1

loop_
_atom_site_aniso_label
_atom_site_aniso_U_11
_atom_site_aniso_U_22
_atom_site_aniso_U_33
_atom_site_aniso_U_23
_atom_site_aniso_U_13
_atom_site_aniso_U_12
Cr1 0.0402(3) 0.0430(3) 0.0257(3) -0.00015(19) 0.0068(2) 0.0031(2)
Cl1 0.0537(5) 0.0513(4) 0.0339(4) -0.0054(3) 0.0114(3) -0.0006(3)
Cl2 0.0553(5) 0.0499(5) 0.0415(4) 0.0042(3) 0.0096(3) 0.0048(3)
N1 0.0466(15) 0.0494(15) 0.0265(12) 0.0005(10) 0.0087(11) 0.0064(12)
N2 0.0420(14) 0.0594(16) 0.0315(13) 0.0014(12) 0.0069(11) 0.0021(12)
N3 0.0451(14) 0.0497(15) 0.0291(12) 0.0010(11) 0.0088(11) 0.0032(12)
N4 0.0419(14) 0.0506(15) 0.0304(13) -0.0016(11) 0.0065(11) 0.0005(12)
O1 0.105(2) 0.0614(16) 0.0507(15) -0.0046(12) 0.0311(15) -0.0156(15)
O2 0.128(3) 0.073(2) 0.104(3) 0.0203(19) 0.072(2) 0.031(2)
Li1 0.076(4) 0.051(3) 0.060(4) -0.005(3) 0.027(3) -0.005(3)
C1 0.081(3) 0.056(2) 0.051(2) 0.0054(17) 0.0176(19) 0.023(2)
C2 0.057(2) 0.055(2) 0.0295(15) 0.0005(13) 0.0042(14) 0.0138(16)
C3 0.059(2) 0.066(2) 0.0352(16) 0.0003(15) 0.0139(15) 0.0218(18)
C4 0.0436(18) 0.081(3) 0.0292(15) 0.0028(15) 0.0096(13) 0.0136(17)
C5 0.062(2) 0.107(3) 0.057(2) 0.014(2) 0.029(2) 0.019(2)
C11 0.081(3) 0.054(2) 0.0403(18) -0.0087(15) 0.0169(18) 0.0032(19)
C12 0.0538(19) 0.0465(18) 0.0308(15) -0.0016(13) 0.0046(13) 0.0039(14)
C13 0.062(2) 0.0443(17) 0.0368(16) -0.0012(13) 0.0089(15) -0.0043(15)
C14 0.0499(19) 0.057(2) 0.0310(15) 0.0008(14) 0.0053(13) -0.0061(15)
C15 0.069(2) 0.070(2) 0.048(2) -0.0043(17) 0.0216(18) -0.020(2)
C20 0.057(2) 0.055(2) 0.0392(17) 0.0083(14) 0.0173(15) 0.0088(16)
C30 0.049(2) 0.072(2) 0.0460(19) -0.0008(17) 0.0167(16) -0.0065(17)
C31 0.049(2) 0.109(4) 0.075(3) -0.011(3) 0.016(2) -0.021(2)
C40 0.0523(19) 0.0571(19) 0.0294(15) -0.0017(13) 0.0113(14) 0.0015(15)
C41 0.056(2) 0.0454(17) 0.0291(15) -0.0029(12) 0.0119(14) -0.0003(14)
C42 0.061(2) 0.062(2) 0.0375(18) 0.0000(15) 0.0186(16) -0.0013(17)
C43 0.076(3) 0.067(2) 0.0316(17) 0.0030(15) 0.0181(17) -0.0015(19)
C44 0.072(3) 0.062(2) 0.0339(18) 0.0036(15) 0.0075(17) -0.0014(19)
C45 0.056(2) 0.065(2) 0.0443(19) 0.0047(16) 0.0096(16) -0.0017(17)
C46 0.061(2) 0.057(2) 0.0355(17) 0.0024(14) 0.0166(16) -0.0004(16)
C50 0.0472(19) 0.066(2) 0.0407(18) -0.0084(16) 0.0139(15) 0.0005(16)
C51 0.0444(19) 0.062(2) 0.054(2) -0.0047(16) 0.0178(16) 0.0003(16)
C52 0.053(2) 0.122(4) 0.053(2) -0.006(2) 0.0126(18) 0.023(2)
C53 0.063(3) 0.136(5) 0.061(3) -0.002(3) 0.004(2) 0.025(3)
C54 0.045(2) 0.131(5) 0.101(4) 0.020(3) 0.012(2) 0.018(3)
C55 0.055(3) 0.209(8) 0.117(5) 0.036(5) 0.043(3) 0.032(4)
C56 0.063(3) 0.162(6) 0.082(3) 0.029(4) 0.040(3) 0.025(3)
C60 0.097(3) 0.063(2) 0.057(2) 0.0035(19) 0.032(2) -0.005(2)
C61 0.097(4) 0.107(4) 0.071(3) 0.004(3) 0.041(3) -0.023(3)
C62 0.107(4) 0.131(5) 0.079(4) -0.027(3) 0.032(3) -0.038(4)
C63 0.134(5) 0.133(5) 0.052(3) -0.022(3) 0.036(3) -0.062(4)
C70 0.160(7) 0.118(5) 0.115(5) 0.035(4) 0.068(5) 0.055(5)
C73 0.086(3) 0.081(3) 0.081(3) -0.014(2) 0.036(3) -0.005(3)

loop_
_atom_type_symbol
_atom_type_description
_atom_type_scat_dispersion_real
_atom_type_scat_dispersion_imag
_atom_type_scat_source
C C 0.0181 0.0091 'International Tables Vol C Tables 4.2.6.8 and 6.1.1.4'
H H 0.0000 0.0000 'International Tables Vol C Tables 4.2.6.8 and 6.1.1.4'
Li Li 0.0008 0.0003 'International Tables Vol C Tables 4.2.6.8 and 6.1.1.4'
N N 0.0311 0.0180 'International Tables Vol C Tables 4.2.6.8 and 6.1.1.4'
O O 0.0492 0.0322 'International Tables Vol C Tables 4.2.6.8 and 6.1.1.4'
Cl Cl 0.3639 0.7018 'International Tables Vol C Tables 4.2.6.8 and 6.1.1.4'
Cr Cr -0.1635 2.4439 'International Tables Vol C Tables 4.2.6.8 and 6.1.1.4'

loop_
_geom_angle_atom_site_label_1
_geom_angle_atom_site_label_2
_geom_angle_atom_site_label_3
_geom_angle
_geom_angle_publ_flag
N3 CR1 N1 92.61(10) y
N3 CR1 N4 85.30(11) y
N1 CR1 N4 90.23(11) y
N3 CR1 N2 89.99(11) y
N1 CR1 N2 85.09(11) y
N4 CR1 N2 173.21(11) y
N3 CR1 CL2 89.63(8) y
N1 CR1 CL2 177.51(8) y
N4 CR1 CL2 91.03(8) y
N2 CR1 CL2 93.84(8) y
N3 CR1 CL1 177.09(8) y
N1 CR1 CL1 89.96(8) y
N4 CR1 CL1 93.34(8) y
N2 CR1 CL1 91.57(8) y
CL2 CR1 CL1 87.82(3) y
LI1 CL1 CR1 89.50(17) y
LI1 CL2 CR1 89.24(17) y
C2 N1 C20 118.3(3) y
C2 N1 CR1 120.8(2) y
C20 N1 CR1 120.1(2) y
C4 N2 C30 117.8(3) y
C4 N2 CR1 119.9(3) y
C30 N2 CR1 121.1(2) y
C12 N3 C40 119.0(3) y
C12 N3 CR1 119.8(2) y
C40 N3 CR1 120.4(2) y
C14 N4 C50 118.1(3) y
C14 N4 CR1 119.2(2) y
C50 N4 CR1 121.8(2) y
C63 O1 C60 108.8(4) y
C63 O1 LI1 122.5(3) y
C60 O1 LI1 127.2(3) y
C70 O2 C73 108.4(4) y
C70 O2 LI1 119.9(4) y
C73 O2 LI1 131.2(4) y
O2 LI1 O1 107.3(3) y
O2 LI1 CL1 109.8(3) y
O1 LI1 CL1 116.1(4) y
O2 LI1 CL2 120.5(4) y
O1 LI1 CL2 109.8(3) y
CL1 LI1 CL2 93.4(2) y
C2 C1 H1A 109.5 ?
C2 C1 H1B 109.5 ?
H1A C1 H1B 109.5 ?
C2 C1 H1C 109.5 ?
H1A C1 H1C 109.5 ?
H1B C1 H1C 109.5 ?
N1 C2 C3 122.1(3) y
N1 C2 C1 120.6(3) y
C3 C2 C1 117.4(3) y
C2 C3 C4 125.4(3) y
C2 C3 H3A 117.3 ?
C4 C3 H3A 117.3 ?
N2 C4 C3 122.4(3) y
N2 C4 C5 121.5(4) y
C3 C4 C5 116.1(3) y
C4 C5 H5A 109.5 ?
C4 C5 H5B 109.5 ?
H5A C5 H5B 109.5 ?
C4 C5 H5C 109.5 ?
H5A C5 H5C 109.5 ?
H5B C5 H5C 109.5 ?
C12 C11 H11A 109.5 ?
C12 C11 H11B 109.5 ?
H11A C11 H11B 109.5 ?
C12 C11 H11C 109.5 ?
H11A C11 H11C 109.5 ?
H11B C11 H11C 109.5 ?
N3 C12 C13 122.3(3) y
N3 C12 C11 119.8(3) y
C13 C12 C11 117.9(3) y
C12 C13 C14 125.6(3) y
C12 C13 H13A 117.2 ?
C14 C13 H13A 117.2 ?
N4 C14 C13 122.2(3) y
N4 C14 C15 120.8(3) y
C13 C14 C15 117.0(3) y
C14 C15 H15A 109.5 ?
C14 C15 H15B 109.5 ?
H15A C15 H15B 109.5 ?
C14 C15 H15C 109.5 ?
H15A C15 H15C 109.5 ?
H15B C15 H15C 109.5 ?
C21B C20 N1 120.8(4) y
C21B C20 C21A 14.9(3) y
N1 C20 C21A 108.9(4) y
C21B C20 H20A 96.2 ?
N1 C20 H20A 109.9 ?
C21A C20 H20A 109.9 ?
C21B C20 H20B 110.5 ?
N1 C20 H20B 109.9 ?
C21A C20 H20B 109.9 ?
H20A C20 H20B 108.3 ?
C22A C21A C26A 118.8(7) y
C22A C21A C20 125.2(6) y
C26A C21A C20 116.1(7) y
C21A C22A C23A 121.5(8) y
C21A C22A H22A 119.2 ?
C23A C22A H22A 119.2 ?
C24A C23A C22A 120.6(9) y
C24A C23A H23A 119.7 ?
C22A C23A H23A 119.7 ?
C23A C24A C25A 119.9(7) y
C23A C24A H24A 120.0 ?
C25A C24A H24A 120.0 ?
C26A C25A C24A 116.3(6) y
C26A C25A H25A 121.8 ?
C24A C25A H25A 121.8 ?
C25A C26A C21A 122.6(8) y
C25A C26A H26A 118.7 ?
C21A C26A H26A 118.7 ?
C22B C21B C26B 118.4(7) y
C22B C21B C20 117.4(6) y
C26B C21B C20 124.0(8) y
C21B C22B C23B 122.8(9) y
C21B C22B H22B 118.6 ?
C23B C22B H22B 118.6 ?
C24B C23B C22B 118.7(10) y
C24B C23B H23C 120.7 ?
C22B C23B H23C 120.7 ?
C23B C24B C25B 119.8(7) y
C23B C24B H24B 120.1 ?
C25B C24B H24B 120.1 ?
C26B C25B C24B 118.7(7) y
C26B C25B H25B 120.6 ?
C24B C25B H25B 120.6 ?
C25B C26B C21B 121.1(9) y
C25B C26B H26B 119.4 ?
C21B C26B H26B 119.4 ?
N2 C30 C31 117.2(3) y
N2 C30 H30A 108.0 ?
C31 C30 H30A 108.0 ?
N2 C30 H30B 108.0 ?
C31 C30 H30B 108.0 ?
H30A C30 H30B 107.2 ?
C32A C31 C36A 118.6(6) y
C32A C31 C36B 114.8(5) y
C36A C31 C36B 12.4(6) y
C32A C31 C32B 33.5(6) y
C36A C31 C32B 119.7(7) y
C36B C31 C32B 124.0(6) y
C32A C31 C30 122.1(4) y
C36A C31 C30 118.0(5) y
C36B C31 C30 117.6(4) y
C32B C31 C30 117.4(6) y
C31 C32A C33A 121.4(7) y
C31 C32A H32A 119.3 ?
C33A C32A H32A 119.3 ?
C34A C33A C32A 118.2(9) y
C34A C33A H33A 120.9 ?
C32A C33A H33A 120.9 ?
C33A C34A C35A 123.0(9) y
C33A C34A H34A 118.5 ?
C35A C34A H34A 118.5 ?
C34A C35A C36A 115.1(9) y
C34A C35A H35B 122.4 ?
C36A C35A H35B 122.4 ?
C31 C36A C35A 121.8(8) y
C31 C36A H36A 119.1 ?
C35A C36A H36A 119.1 ?
C33B C32B C31 122.6(12) y
C33B C32B H32B 118.7 ?
C31 C32B H32B 118.7 ?
C34B C33B C32B 113.3(14) y
C34B C33B H33B 123.3 ?
C32B C33B H33B 123.3 ?
C35B C34B C33B 122.9(16) y
C35B C34B H34B 118.5 ?
C33B C34B H34B 118.5 ?
C34B C35B C36B 125.2(15) y
C34B C35B H35A 117.4 ?
C36B C35B H35A 117.4 ?
C31 C36B C35B 108.6(9) y
C31 C36B H36B 125.7 ?
C35B C36B H36B 125.7 ?
N3 C40 C41 114.7(3) y
N3 C40 H40A 108.6 ?
C41 C40 H40A 108.6 ?
N3 C40 H40B 108.6 ?
C41 C40 H40B 108.6 ?
H40A C40 H40B 107.6 ?
C46 C41 C42 118.5(3) y
C46 C41 C40 122.6(3) y
C42 C41 C40 118.9(3) y
C43 C42 C41 120.6(4) y
C43 C42 H42A 119.7 ?
C41 C42 H42A 119.7 ?
C44 C43 C42 120.6(3) y
C44 C43 H43A 119.7 ?
C42 C43 H43A 119.7 ?
C43 C44 C45 119.7(3) y
C43 C44 H44A 120.2 ?
C45 C44 H44A 120.2 ?
C44 C45 C46 119.6(4) y
C44 C45 H45A 120.2 ?
C46 C45 H45A 120.2 ?
C41 C46 C45 121.1(3) y
C41 C46 H46A 119.5 ?
C45 C46 H46A 119.5 ?
N4 C50 C51 115.6(3) y
N4 C50 H50A 108.4 ?
C51 C50 H50A 108.4 ?
N4 C50 H50B 108.4 ?
C51 C50 H50B 108.4 ?
H50A C50 H50B 107.5 ?
C56 C51 C52 117.2(4) y
C56 C51 C50 120.5(4) y
C52 C51 C50 122.2(3) y
C51 C52 C53 121.5(4) y
C51 C52 H52A 119.2 ?
C53 C52 H52A 119.2 ?
C54 C53 C52 120.8(5) y
C54 C53 H53A 119.6 ?
C52 C53 H53A 119.6 ?
C55 C54 C53 119.0(5) y
C55 C54 H54A 120.5 ?
C53 C54 H54A 120.5 ?
C54 C55 C56 120.8(5) y
C54 C55 H55A 119.6 ?
C56 C55 H55A 119.6 ?
C51 C56 C55 120.6(5) y
C51 C56 H56A 119.7 ?
C55 C56 H56A 119.7 ?
O1 C60 C61 108.0(4) y
O1 C60 H60A 110.1 ?
C61 C60 H60A 110.1 ?
O1 C60 H60B 110.1 ?
C61 C60 H60B 110.1 ?
H60A C60 H60B 108.4 ?
C60 C61 C62 103.2(4) y
C60 C61 H61A 111.1 ?
C62 C61 H61A 111.1 ?
C60 C61 H61B 111.1 ?
C62 C61 H61B 111.1 ?
H61A C61 H61B 109.1 ?
C63 C62 C61 105.1(4) y
C63 C62 H62A 110.7 ?
C61 C62 H62A 110.7 ?
C63 C62 H62B 110.7 ?
C61 C62 H62B 110.7 ?
H62A C62 H62B 108.8 ?
O1 C63 C62 107.5(4) y
O1 C63 H63A 110.2 ?
C62 C63 H63A 110.2 ?
O1 C63 H63B 110.2 ?
C62 C63 H63B 110.2 ?
H63A C63 H63B 108.5 ?
O2 C70 C71A 97.7(9) y
O2 C70 C71B 109.1(7) y
C71A C70 C71B 32.0(8) y
O2 C70 H70A 112.2 ?
C71A C70 H70A 112.2 ?
C71B C70 H70A 128.6 ?
O2 C70 H70B 112.2 ?
C71A C70 H70B 112.2 ?
C71B C70 H70B 80.3 ?
H70A C70 H70B 109.8 ?
C70 C71A C72A 101.2(10) y
C70 C71A H71A 111.5 ?
C72A C71A H71A 111.5 ?
C70 C71A H71B 111.5 ?
C72A C71A H71B 111.5 ?
H71A C71A H71B 109.3 ?
C73 C72A C71A 97.9(9) y
C73 C72A H72A 112.2 ?
C71A C72A H72A 112.2 ?
C73 C72A H72B 112.2 ?
C71A C72A H72B 112.2 ?
H72A C72A H72B 109.8 ?
C70 C71B C72B 99.2(10) y
C70 C71B H71C 111.9 ?
C72B C71B H71C 111.9 ?
C70 C71B H71D 111.9 ?
C72B C71B H71D 111.9 ?
H71C C71B H71D 109.6 ?
C73 C72B C71B 99.4(10) y
C73 C72B H72C 111.9 ?
C71B C72B H72C 111.9 ?
C73 C72B H72D 111.9 ?
C71B C72B H72D 111.9 ?
H72C C72B H72D 109.6 ?
O2 C73 C72A 107.2(6) y
O2 C73 C72B 99.1(8) y
C72A C73 C72B 20.2(12) y
O2 C73 H73A 110.3 ?
C72A C73 H73A 110.3 ?
C72B C73 H73A 130.2 ?
O2 C73 H73B 110.3 ?
C72A C73 H73B 110.3 ?
C72B C73 H73B 97.0 ?
H73A C73 H73B 108.5 ?

loop_
_geom_bond_atom_site_label_1
_geom_bond_atom_site_label_2
_geom_bond_distance
_geom_bond_publ_flag
Cr1 N3 2.016(3) y
Cr1 N1 2.021(3) y
Cr1 N4 2.057(3) y
Cr1 N2 2.060(3) y
Cr1 Cl2 2.4220(9) y
Cr1 Cl1 2.4304(9) y
Cl1 Li1 2.302(7) y
Cl2 Li1 2.321(7) y
N1 C2 1.322(4) y
N1 C20 1.467(4) y
N2 C4 1.328(5) y
N2 C30 1.467(5) y
N3 C12 1.332(4) y
N3 C40 1.458(4) y
N4 C14 1.332(4) y
N4 C50 1.467(4) y
O1 C63 1.392(6) y
O1 C60 1.416(5) y
O1 Li1 1.938(7) y
O2 C70 1.383(7) y
O2 C73 1.430(6) y
O2 Li1 1.916(8) y
C1 C2 1.513(5) y
C1 H1a 0.9800 ?
C1 H1b 0.9800 ?
C1 H1c 0.9800 ?
C2 C3 1.399(5) y
C3 C4 1.404(6) y
C3 H3a 0.9500 ?
C4 C5 1.508(5) y
C5 H5a 0.9800 ?
C5 H5b 0.9800 ?
C5 H5c 0.9800 ?
C11 C12 1.509(5) y
C11 H11a 0.9800 ?
C11 H11b 0.9800 ?
C11 H11c 0.9800 ?
C12 C13 1.389(5) y
C13 C14 1.399(5) y
C13 H13a 0.9500 ?
C14 C15 1.504(5) y
C15 H15a 0.9800 ?
C15 H15b 0.9800 ?
C15 H15c 0.9800 ?
C20 C21b 1.432(7) y
C20 C21a 1.609(8) y
C20 H20a 0.9900 ?
C20 H20b 0.9900 ?
C21a C22a 1.349(11) y
C21a C26a 1.401(9) y
C22a C23a 1.395(9) y
C22a H22a 0.9500 ?
C23a C24a 1.372(11) y
C23a H23a 0.9500 ?
C24a C25a 1.443(10) y
C24a H24a 0.9500 ?
C25a C26a 1.400(10) y
C25a H25a 0.9500 ?
C26a H26a 0.9500 ?
C21b C22b 1.371(11) y
C21b C26b 1.369(10) y
C22b C23b 1.379(10) y
C22b H22b 0.9500 ?
C23b C24b 1.339(12) y
C23b H23c 0.9500 ?
C24b C25b 1.448(11) y
C24b H24b 0.9500 ?
C25b C26b 1.361(10) y
C25b H25b 0.9500 ?
C26b H26b 0.9500 ?
C30 C31 1.502(5) y
C30 H30a 0.9900 ?
C30 H30b 0.9900 ?
C31 C32a 1.361(7) y
C31 C36a 1.395(8) y
C31 C36b 1.428(5) y
C31 C32b 1.437(10) y
C32a C33a 1.406(10) y
C32a H32a 0.9500 ?
C33a C34a 1.379(10) y
C33a H33a 0.9500 ?
C34a C35a 1.395(11) y
C34a H34a 0.9500 ?
C35a C36a 1.428(10) y
C35a H35b 0.9500 ?
C36a H36a 0.9500 ?
C32b C33b 1.403(13) y
C32b H32b 0.9500 ?
C33b C34b 1.394(14) y
C33b H33b 0.9500 ?
C34b C35b 1.387(14) y
C34b H34b 0.9500 ?
C35b C36b 1.454(13) y
C35b H35a 0.9500 ?
C36b H36b 0.9500 ?
C40 C41 1.525(4) y
C40 H40a 0.9900 ?
C40 H40b 0.9900 ?
C41 C46 1.372(5) y
C41 C42 1.388(5) y
C42 C43 1.382(5) y
C42 H42a 0.9500 ?
C43 C44 1.369(6) y
C43 H43a 0.9500 ?
C44 C45 1.378(6) y
C44 H44a 0.9500 ?
C45 C46 1.398(5) y
C45 H45a 0.9500 ?
C46 H46a 0.9500 ?
C50 C51 1.519(5) y
C50 H50a 0.9900 ?
C50 H50b 0.9900 ?
C51 C56 1.372(6) y
C51 C52 1.374(6) y
C52 C53 1.381(6) y
C52 H52a 0.9500 ?
C53 C54 1.350(7) y
C53 H53a 0.9500 ?
C54 C55 1.350(9) y
C54 H54a 0.9500 ?
C55 C56 1.400(8) y
C55 H55a 0.9500 ?
C56 H56a 0.9500 ?
C60 C61 1.465(7) y
C60 H60a 0.9900 ?
C60 H60b 0.9900 ?
C61 C62 1.528(7) y
C61 H61a 0.9900 ?
C61 H61b 0.9900 ?
C62 C63 1.508(8) y
C62 H62a 0.9900 ?
C62 H62b 0.9900 ?
C63 H63a 0.9900 ?
C63 H63b 0.9900 ?
C70 C71a 1.498(15) y
C70 C71b 1.517(13) y
C70 H70a 0.9900 ?
C70 H70b 0.9900 ?
C71a C72a 1.561(16) y
C71a H71a 0.9900 ?
C71a H71b 0.9900 ?
C72a C73 1.501(11) y
C72a H72a 0.9900 ?
C72a H72b 0.9900 ?
C71b C72b 1.541(16) y
C71b H71c 0.9900 ?
C71b H71d 0.9900 ?
C72b C73 1.548(16) y
C72b H72c 0.9900 ?
C72b H72d 0.9900 ?
C73 H73a 0.9900 ?
C73 H73b 0.9900 ?

loop_
_geom_torsion_atom_site_label_1
_geom_torsion_atom_site_label_2
_geom_torsion_atom_site_label_3
_geom_torsion_atom_site_label_4
_geom_torsion
_geom_torsion_publ_flag
N3 CR1 CL1 LI1 -29.6(17) y
N1 CR1 CL1 LI1 177.88(19) y
N4 CR1 CL1 LI1 -91.89(19) y
N2 CR1 CL1 LI1 92.8(2) y
CL2 CR1 CL1 LI1 -0.99(18) y
N3 CR1 CL2 LI1 179.59(19) y
N1 CR1 CL2 LI1 -26.0(19) y
N4 CR1 CL2 LI1 94.29(19) y
N2 CR1 CL2 LI1 -90.45(19) y
CL1 CR1 CL2 LI1 0.98(18) y
N3 CR1 N1 C2 42.9(3) y
N4 CR1 N1 C2 128.2(3) y
N2 CR1 N1 C2 -46.9(3) y
CL2 CR1 N1 C2 -111.5(18) y
CL1 CR1 N1 C2 -138.4(3) y
N3 CR1 N1 C20 -126.6(2) y
N4 CR1 N1 C20 -41.3(2) y
N2 CR1 N1 C20 143.6(2) y
CL2 CR1 N1 C20 79(2) y
CL1 CR1 N1 C20 52.0(2) y
N3 CR1 N2 C4 -47.8(2) y
N1 CR1 N2 C4 44.8(2) y
N4 CR1 N2 C4 -1.8(10) y
CL2 CR1 N2 C4 -137.5(2) y
CL1 CR1 N2 C4 134.6(2) y
N3 CR1 N2 C30 119.1(2) y
N1 CR1 N2 C30 -148.2(2) y
N4 CR1 N2 C30 165.2(8) y
CL2 CR1 N2 C30 29.5(2) y
CL1 CR1 N2 C30 -58.4(2) y
N1 CR1 N3 C12 42.6(3) y
N4 CR1 N3 C12 -47.4(3) y
N2 CR1 N3 C12 127.7(3) y
CL2 CR1 N3 C12 -138.5(2) y
CL1 CR1 N3 C12 -109.9(17) y
N1 CR1 N3 C40 -127.2(2) y
N4 CR1 N3 C40 142.8(2) y
N2 CR1 N3 C40 -42.1(2) y
CL2 CR1 N3 C40 51.8(2) y
CL1 CR1 N3 C40 80.4(18) y
N3 CR1 N4 C14 46.1(2) y
N1 CR1 N4 C14 -46.5(2) y
N2 CR1 N4 C14 -0.2(10) y
CL2 CR1 N4 C14 135.6(2) y
CL1 CR1 N4 C14 -136.5(2) y
N3 CR1 N4 C50 -144.7(2) y
N1 CR1 N4 C50 122.7(2) y
N2 CR1 N4 C50 169.1(8) y
CL2 CR1 N4 C50 -55.1(2) y
CL1 CR1 N4 C50 32.7(2) y
C70 O2 LI1 O1 48.4(7) y
C73 O2 LI1 O1 -122.3(5) y
C70 O2 LI1 CL1 175.3(5) y
C73 O2 LI1 CL1 4.7(6) y
C70 O2 LI1 CL2 -78.1(6) y
C73 O2 LI1 CL2 111.2(5) y
C63 O1 LI1 O2 69.0(6) y
C60 O1 LI1 O2 -95.7(5) y
C63 O1 LI1 CL1 -54.2(6) y
C60 O1 LI1 CL1 141.1(4) y
C63 O1 LI1 CL2 -158.5(5) y
C60 O1 LI1 CL2 36.8(5) y
CR1 CL1 LI1 O2 125.2(3) y
CR1 CL1 LI1 O1 -113.0(3) y
CR1 CL1 LI1 CL2 1.03(19) y
CR1 CL2 LI1 O2 -116.4(3) y
CR1 CL2 LI1 O1 118.2(3) y
CR1 CL2 LI1 CL1 -1.04(19) y
C20 N1 C2 C3 -163.8(3) y
CR1 N1 C2 C3 26.5(4) y
C20 N1 C2 C1 15.1(5) y
CR1 N1 C2 C1 -154.6(3) y
N1 C2 C3 C4 15.6(5) y
C1 C2 C3 C4 -163.3(3) y
C30 N2 C4 C3 169.8(3) y
CR1 N2 C4 C3 -22.7(4) y
C30 N2 C4 C5 -8.8(5) y
CR1 N2 C4 C5 158.6(3) y
C2 C3 C4 N2 -17.1(5) y
C2 C3 C4 C5 161.6(4) y
C40 N3 C12 C13 -163.6(3) y
CR1 N3 C12 C13 26.6(4) y
C40 N3 C12 C11 16.1(4) y
CR1 N3 C12 C11 -153.8(3) y
N3 C12 C13 C14 15.8(5) y
C11 C12 C13 C14 -163.8(3) y
C50 N4 C14 C13 166.6(3) y
CR1 N4 C14 C13 -23.8(4) y
C50 N4 C14 C15 -12.9(4) y
CR1 N4 C14 C15 156.7(3) y
C12 C13 C14 N4 -16.8(5) y
C12 C13 C14 C15 162.7(3) y
C2 N1 C20 C21B 64.4(6) y
CR1 N1 C20 C21B -125.8(5) y
C2 N1 C20 C21A 74.4(4) y
CR1 N1 C20 C21A -115.8(4) y
C21B C20 C21A C22A 164(2) y
N1 C20 C21A C22A 19.2(8) y
C21B C20 C21A C26A -17.3(15) y
N1 C20 C21A C26A -161.9(5) y
C26A C21A C22A C23A -1.6(11) y
C20 C21A C22A C23A 177.2(6) y
C21A C22A C23A C24A -0.6(12) y
C22A C23A C24A C25A 4.3(11) y
C23A C24A C25A C26A -5.7(10) y
C24A C25A C26A C21A 3.6(10) y
C22A C21A C26A C25A -0.1(11) y
C20 C21A C26A C25A -179.0(6) y
N1 C20 C21B C22B 34.9(9) y
C21A C20 C21B C22B -4.7(15) y
N1 C20 C21B C26B -149.9(6) y
C21A C20 C21B C26B 170(2) y
C26B C21B C22B C23B -1.8(12) y
C20 C21B C22B C23B 173.6(7) y
C21B C22B C23B C24B -3.2(13) y
C22B C23B C24B C25B 7.0(12) y
C23B C24B C25B C26B -6.0(11) y
C24B C25B C26B C21B 1.0(12) y
C22B C21B C26B C25B 2.8(12) y
C20 C21B C26B C25B -172.3(7) y
C4 N2 C30 C31 -68.1(4) y
CR1 N2 C30 C31 124.7(3) y
N2 C30 C31 C32A -52.2(7) y
N2 C30 C31 C36A 141.3(8) y
N2 C30 C31 C36B 155.3(4) y
N2 C30 C31 C32B -13.7(10) y
C36A C31 C32A C33A -5.1(13) y
C36B C31 C32A C33A -18.3(11) y
C32B C31 C32A C33A 96.4(14) y
C30 C31 C32A C33A -171.5(7) y
C31 C32A C33A C34A 10.2(15) y
C32A C33A C34A C35A -2.5(17) y
C33A C34A C35A C36A -9.4(19) y
C32A C31 C36A C35A -7.9(17) y
C36B C31 C36A C35A 68(2) y
C32B C31 C36A C35A -46.4(17) y
C30 C31 C36A C35A 159.1(10) y
C34A C35A C36A C31 14.7(19) y
C32A C31 C32B C33B -73.1(19) y
C36A C31 C32B C33B 25(2) y
C36B C31 C32B C33B 11(2) y
C30 C31 C32B C33B 179.3(16) y
C31 C32B C33B C34B -14(3) y
C32B C33B C34B C35B 1(4) y
C33B C34B C35B C36B 16(5) y
C32A C31 C36B C35B 41.9(12) y
C36A C31 C36B C35B -69(2) y
C32B C31 C36B C35B 4.6(15) y
C30 C31 C36B C35B -163.6(12) y
C34B C35B C36B C31 -18(3) y
C12 N3 C40 C41 70.6(4) y
CR1 N3 C40 C41 -119.6(3) y
N3 C40 C41 C46 9.7(5) y
N3 C40 C41 C42 -171.2(3) y
C46 C41 C42 C43 1.4(5) y
C40 C41 C42 C43 -177.7(3) y
C41 C42 C43 C44 -0.8(6) y
C42 C43 C44 C45 -0.1(6) y
C43 C44 C45 C46 0.4(6) y
C42 C41 C46 C45 -1.1(5) y
C40 C41 C46 C45 178.0(3) y
C44 C45 C46 C41 0.2(6) y
C14 N4 C50 C51 -67.1(4) y
CR1 N4 C50 C51 123.6(3) y
N4 C50 C51 C56 148.8(5) y
N4 C50 C51 C52 -34.8(6) y
C56 C51 C52 C53 -2.9(8) y
C50 C51 C52 C53 -179.4(5) y
C51 C52 C53 C54 3.7(9) y
C52 C53 C54 C55 -1.9(10) y
C53 C54 C55 C56 -0.5(12) y
C52 C51 C56 C55 0.5(9) y
C50 C51 C56 C55 177.1(6) y
C54 C55 C56 C51 1.2(12) y
C63 O1 C60 C61 28.2(6) y
LI1 O1 C60 C61 -165.4(4) y
O1 C60 C61 C62 -25.7(6) y
C60 C61 C62 C63 14.6(7) y
C60 O1 C63 C62 -17.8(7) y
LI1 O1 C63 C62 175.0(5) y
C61 C62 C63 O1 1.4(8) y
C73 O2 C70 C71A -45.0(10) y
LI1 O2 C70 C71A 142.4(9) y
C73 O2 C70 C71B -14.2(10) y
LI1 O2 C70 C71B 173.3(8) y
O2 C70 C71A C72A 51.7(15) y
C71B C70 C71A C72A -62.3(13) y
C70 C71A C72A C73 -38.8(17) y
O2 C70 C71B C72B -17.8(16) y
C71A C70 C71B C72B 55.6(13) y
C70 C71B C72B C73 39.7(18) y
C70 O2 C73 C72A 20.5(10) y
LI1 O2 C73 C72A -168.0(8) y
C70 O2 C73 C72B 39.6(11) y
LI1 O2 C73 C72B -149.0(10) y
C71A C72A C73 O2 12.7(15) y
C71A C72A C73 C72B -56.1(17) y
C71B C72B C73 O2 -48.8(16) y
C71B C72B C73 C72A 66.7(19) y
